data_4330014
loop_
_publ_author_name
'Samit Majumder'
'Leena Mandal'
'Sasankasekhar Mohanta'

_publ_section_title
;
 Syntheses, Structures, and Steady State and Time Resolved Photophysical
 Properties of a Tetraiminodiphenol Macrocyclic Ligand and Its Dinuclear
 Zinc(II)/Cadmium(II) Complexes with Coordinating and Noncoordinating
 Anions
;
_journal_name_full 'Inorganic Chemistry'
_journal_page_first 8739
_journal_page_last 8749
_journal_paper_doi 10.1021/ic300412u
_journal_volume 51
_journal_year 2012
_chemical_formula_sum 'C34 H44 Cl2 N6 O12 Zn2'
_chemical_formula_weight 930.45
_chemical_name_systematic
; 
 ? 
;
_space_group_IT_number 60
_symmetry_cell_setting orthorhombic
_symmetry_space_group_name_Hall '-P 2n 2ab'
_symmetry_space_group_name_H-M 'P b c n'
_atom_sites_solution_hydrogens geom
_atom_sites_solution_primary direct
_atom_sites_solution_secondary difmap
_audit_creation_method SHELXL-97
_cell_angle_alpha 90.00
_cell_angle_beta 90.00
_cell_angle_gamma 90.00
_cell_formula_units_Z 4
_cell_length_a 12.2766(15)
_cell_length_b 19.514(3)
_cell_length_c 18.050(2)
_cell_measurement_temperature 296(2)
_cell_measurement_theta_max 23.80
_cell_measurement_theta_min 2.26
_cell_volume 4324.2(10)
_computing_cell_refinement 'Bruker SAINT'
_computing_data_collection 'Bruker APEX2'
_computing_data_reduction 'Bruker SAINT'
_computing_molecular_graphics 'Bruker SHELXTL'
_computing_publication_material 'Bruker SHELXTL'
_computing_structure_refinement 'SHELXL-97 (Sheldrick, 2008)'
_computing_structure_solution 'SHELXS-97 (Sheldrick, 2008)'
_diffrn_ambient_temperature 296(2)
_diffrn_measured_fraction_theta_full 0.997
_diffrn_measured_fraction_theta_max 0.997
_diffrn_measurement_device_type 'Bruker APEX-II CCD'
_diffrn_measurement_method '\f and \w scans'
_diffrn_radiation_monochromator graphite
_diffrn_radiation_source 'fine-focus sealed tube'
_diffrn_radiation_type MoK\a
_diffrn_radiation_wavelength 0.71073
_diffrn_reflns_av_R_equivalents 0.0365
_diffrn_reflns_av_sigmaI/netI 0.0224
_diffrn_reflns_limit_h_max 14
_diffrn_reflns_limit_h_min -14
_diffrn_reflns_limit_k_max 23
_diffrn_reflns_limit_k_min -23
_diffrn_reflns_limit_l_max 21
_diffrn_reflns_limit_l_min -21
_diffrn_reflns_number 29248
_diffrn_reflns_theta_full 25.23
_diffrn_reflns_theta_max 25.23
_diffrn_reflns_theta_min 1.96
_exptl_absorpt_coefficient_mu 1.295
_exptl_absorpt_correction_T_max 0.7378
_exptl_absorpt_correction_T_min 0.6599
_exptl_absorpt_correction_type multi-scan
_exptl_absorpt_process_details 'SADABAS(Sheldrick, 2008)'
_exptl_crystal_colour yellow
_exptl_crystal_density_diffrn 1.429
_exptl_crystal_description square
_exptl_crystal_F_000 1920
_exptl_crystal_size_max 0.35
_exptl_crystal_size_mid 0.30
_exptl_crystal_size_min 0.25
_refine_diff_density_max 0.646
_refine_diff_density_min -0.428
_refine_diff_density_rms 0.071
_refine_ls_extinction_method none
_refine_ls_goodness_of_fit_ref 1.120
_refine_ls_hydrogen_treatment constr
_refine_ls_matrix_type full
_refine_ls_number_parameters 257
_refine_ls_number_reflns 3901
_refine_ls_number_restraints 0
_refine_ls_restrained_S_all 1.120
_refine_ls_R_factor_all 0.0589
_refine_ls_R_factor_gt 0.0419
_refine_ls_shift/su_max 0.003
_refine_ls_shift/su_mean 0.000
_refine_ls_structure_factor_coef Fsqd
_refine_ls_weighting_details 'calc w=1/[\s^2^(Fo^2^)+(0.1000P)^2^+0.0000P] where P=(Fo^2^+2Fc^2^)/3'
_refine_ls_weighting_scheme calc
_refine_ls_wR_factor_gt 0.1349
_refine_ls_wR_factor_ref 0.1512
_reflns_number_gt 2952
_reflns_number_total 3901
_reflns_threshold_expression >2sigma(I)
_cod_data_source_file ic300412u_si_002_1.cif
_cod_data_source_block 1
_cod_original_cell_volume 4324.2(9)
_cod_database_code 4330014

loop_
_symmetry_equiv_pos_as_xyz
'x, y, z'
'-x+1/2, -y+1/2, z+1/2'
'-x, y, -z+1/2'
'x+1/2, -y+1/2, -z'
'-x, -y, -z'
'x-1/2, y-1/2, -z-1/2'
'x, -y, z-1/2'
'-x-1/2, y-1/2, z'

loop_
_atom_site_label
_atom_site_type_symbol
_atom_site_fract_x
_atom_site_fract_y
_atom_site_fract_z
_atom_site_U_iso_or_equiv
_atom_site_adp_type
_atom_site_occupancy
_atom_site_symmetry_multiplicity
_atom_site_calc_flag
_atom_site_refinement_flags
Zn1 Zn 0.97582(3) 0.425121(18) 1.034157(19) 0.04416(19) Uani 1 1 d .
C1 C 0.9236(2) 0.45909(16) 0.87438(16) 0.0436(7) Uani 1 1 d .
C3 C 0.8454(3) 0.4825(2) 0.75314(18) 0.0573(9) Uani 1 1 d .
H3 H 0.8211 0.5145 0.7187 0.069 Uiso 1 1 calc R
C6 C 0.9118(2) 0.38891(16) 0.85810(16) 0.0444(7) Uani 1 1 d .
C2 C 0.8906(3) 0.50638(16) 0.82005(16) 0.0478(7) Uani 1 1 d .
C10 C 0.9446(3) 0.33297(16) 0.90607(18) 0.0490(8) Uani 1 1 d .
H10 H 0.9430 0.2894 0.8851 0.059 Uiso 1 1 calc R
C4 C 0.8356(3) 0.41439(19) 0.7364(2) 0.0594(9) Uani 1 1 d .
C5 C 0.8689(3) 0.36900(17) 0.78967(18) 0.0557(8) Uani 1 1 d .
H5 H 0.8627 0.3224 0.7798 0.067 Uiso 1 1 calc R
C13 C 1.0550(3) 0.30983(17) 1.1340(2) 0.0567(8) Uani 1 1 d .
H13A H 0.9827 0.2946 1.1482 0.068 Uiso 1 1 calc R
H13B H 1.1041 0.2988 1.1744 0.068 Uiso 1 1 calc R
C12 C 1.0902(3) 0.27030(17) 1.06594(19) 0.0538(8) Uani 1 1 d .
C11 C 0.9990(3) 0.26925(18) 1.0079(2) 0.0604(9) Uani 1 1 d .
H11A H 1.0187 0.2372 0.9690 0.072 Uiso 1 1 calc R
H11B H 0.9330 0.2523 1.0311 0.072 Uiso 1 1 calc R
C9 C 0.8995(3) 0.57947(16) 0.82602(18) 0.0505(8) Uani 1 1 d .
H9 H 0.8660 0.6043 0.7884 0.061 Uiso 1 1 calc R
N1 N 0.9755(2) 0.33618(15) 0.97386(14) 0.0501(7) Uani 1 1 d .
N2 N 1.0530(2) 0.38485(14) 1.12420(14) 0.0492(6) Uani 1 1 d .
C7 C 0.7876(4) 0.3914(2) 0.6634(2) 0.0763(11) Uani 1 1 d .
H7A H 0.8145 0.4210 0.6242 0.092 Uiso 1 1 calc R
H7B H 0.8120 0.3452 0.6529 0.092 Uiso 1 1 calc R
C8 C 0.6666(5) 0.3929(5) 0.6632(4) 0.170(3) Uani 1 1 d .
H8A H 0.6394 0.3633 0.7014 0.255 Uiso 1 1 calc R
H8B H 0.6402 0.3776 0.6159 0.255 Uiso 1 1 calc R
H8C H 0.6419 0.4389 0.6720 0.255 Uiso 1 1 calc R
O1 O 0.96468(18) 0.47998(11) 0.93826(12) 0.0484(5) Uani 1 1 d .
O2 O 0.8180(2) 0.43519(14) 1.06577(17) 0.0715(7) Uani 1 1 d .
C14 C 1.1078(4) 0.1955(2) 1.0898(3) 0.0801(12) Uani 1 1 d .
H14A H 1.1667 0.1932 1.1247 0.120 Uiso 1 1 calc R
H14B H 1.1252 0.1682 1.0471 0.120 Uiso 1 1 calc R
H14C H 1.0425 0.1783 1.1124 0.120 Uiso 1 1 calc R
C15 C 1.1967(3) 0.2983(2) 1.0333(2) 0.0755(12) Uani 1 1 d .
H15A H 1.1858 0.3446 1.0171 0.113 Uiso 1 1 calc R
H15B H 1.2183 0.2705 0.9919 0.113 Uiso 1 1 calc R
H15C H 1.2526 0.2972 1.0704 0.113 Uiso 1 1 calc R
Cl1 Cl 0.81939(8) 0.17766(5) 0.69226(6) 0.0758(3) Uani 1 1 d .
O4 O 0.8337(4) 0.10687(18) 0.6920(3) 0.1394(16) Uani 1 1 d .
O3 O 0.7286(5) 0.1895(3) 0.6530(5) 0.238(4) Uani 1 1 d .
N3 N 0.6756(4) 0.5014(3) 0.9725(4) 0.146(2) Uani 1 1 d .
C16 C 0.6299(5) 0.5248(3) 0.9286(4) 0.115(2) Uani 1 1 d .
O5 O 0.9076(3) 0.2136(2) 0.6674(2) 0.1279(14) Uani 1 1 d .
O6 O 0.8034(4) 0.1955(3) 0.7674(3) 0.170(2) Uani 1 1 d .
C17 C 0.5667(8) 0.5550(5) 0.8679(6) 0.225(5) Uani 1 1 d .
H17A H 0.5421 0.5194 0.8352 0.337 Uiso 1 1 calc R
H17B H 0.6116 0.5866 0.8409 0.337 Uiso 1 1 calc R
H17C H 0.5049 0.5789 0.8878 0.337 Uiso 1 1 calc R

loop_
_atom_site_aniso_label
_atom_site_aniso_U_11
_atom_site_aniso_U_22
_atom_site_aniso_U_33
_atom_site_aniso_U_23
_atom_site_aniso_U_13
_atom_site_aniso_U_12
Zn1 0.0498(3) 0.0432(3) 0.0395(3) 0.00305(14) -0.00523(15) -0.00037(15)
C1 0.0395(16) 0.0516(18) 0.0397(17) -0.0012(13) -0.0034(13) 0.0002(13)
C3 0.062(2) 0.067(2) 0.0424(19) 0.0011(15) -0.0127(16) 0.0040(17)
C6 0.0451(17) 0.0478(17) 0.0404(16) -0.0037(13) -0.0029(13) 0.0003(13)
C2 0.0494(18) 0.0578(19) 0.0363(16) 0.0006(13) -0.0053(14) 0.0020(14)
C10 0.0498(18) 0.0474(18) 0.050(2) -0.0082(14) -0.0029(15) -0.0012(14)
C4 0.064(2) 0.065(2) 0.049(2) -0.0056(16) -0.0123(17) -0.0018(17)
C5 0.067(2) 0.0534(19) 0.0469(19) -0.0065(16) -0.0036(16) -0.0023(16)
C13 0.065(2) 0.0484(18) 0.057(2) 0.0136(16) -0.0115(17) -0.0003(16)
C12 0.055(2) 0.0484(17) 0.058(2) 0.0076(15) -0.0062(16) 0.0066(15)
C11 0.072(2) 0.0474(19) 0.062(2) 0.0005(18) -0.0139(19) 0.0010(17)
C9 0.055(2) 0.0550(19) 0.0412(17) 0.0049(14) -0.0087(15) 0.0042(14)
N1 0.0549(18) 0.0455(16) 0.0498(17) 0.0024(12) -0.0076(12) 0.0008(12)
N2 0.0546(15) 0.0484(15) 0.0446(15) 0.0053(12) -0.0054(12) 0.0006(12)
C7 0.099(3) 0.081(3) 0.049(2) -0.0080(19) -0.020(2) -0.006(2)
C8 0.111(5) 0.277(10) 0.121(5) -0.034(6) -0.053(4) -0.043(6)
O1 0.0663(15) 0.0436(12) 0.0353(12) 0.0005(9) -0.0092(10) -0.0045(10)
O2 0.0549(15) 0.0857(18) 0.0740(18) 0.0125(14) 0.0120(14) 0.0039(13)
C14 0.092(3) 0.053(2) 0.095(3) 0.011(2) -0.013(3) 0.011(2)
C15 0.058(2) 0.074(3) 0.094(3) 0.008(2) 0.007(2) 0.006(2)
Cl1 0.0697(6) 0.0723(6) 0.0854(7) -0.0118(5) 0.0114(5) -0.0196(5)
O4 0.173(4) 0.072(2) 0.173(4) -0.005(2) 0.038(3) -0.016(2)
O3 0.144(4) 0.207(6) 0.364(10) -0.015(6) -0.150(6) 0.006(4)
N3 0.101(4) 0.186(6) 0.151(5) 0.056(4) -0.024(3) 0.031(4)
C16 0.077(3) 0.141(5) 0.128(5) 0.035(4) -0.011(3) 0.004(3)
O5 0.107(3) 0.141(3) 0.135(3) 0.023(3) 0.031(2) -0.052(2)
O6 0.211(5) 0.160(4) 0.138(4) -0.068(3) 0.091(4) -0.068(4)
C17 0.174(8) 0.283(12) 0.217(10) 0.136(9) -0.096(8) -0.018(8)

loop_
_atom_type_symbol
_atom_type_description
_atom_type_scat_dispersion_real
_atom_type_scat_dispersion_imag
_atom_type_scat_source
C C 0.0033 0.0016 'International Tables Vol C Tables 4.2.6.8 and 6.1.1.4'
H H 0.0000 0.0000 'International Tables Vol C Tables 4.2.6.8 and 6.1.1.4'
N N 0.0061 0.0033 'International Tables Vol C Tables 4.2.6.8 and 6.1.1.4'
O O 0.0106 0.0060 'International Tables Vol C Tables 4.2.6.8 and 6.1.1.4'
Cl Cl 0.1484 0.1585 'International Tables Vol C Tables 4.2.6.8 and 6.1.1.4'
Zn Zn 0.2839 1.4301 'International Tables Vol C Tables 4.2.6.8 and 6.1.1.4'

loop_
_geom_angle_atom_site_label_1
_geom_angle_atom_site_label_2
_geom_angle_atom_site_label_3
_geom_angle
_geom_angle_site_symmetry_1
_geom_angle_site_symmetry_3
O2 Zn1 N2 104.88(11) . .
O2 Zn1 O1 97.12(10) . .
N2 Zn1 O1 155.49(10) . .
O2 Zn1 N1 103.28(12) . .
N2 Zn1 N1 95.61(11) . .
O1 Zn1 N1 89.64(9) . .
O2 Zn1 O1 100.62(11) . 5_767
N2 Zn1 O1 89.36(10) . 5_767
O1 Zn1 O1 75.89(9) . 5_767
N1 Zn1 O1 153.39(10) . 5_767
O1 C1 C2 121.0(3) . .
O1 C1 C6 121.4(3) . .
C2 C1 C6 117.6(3) . .
C4 C3 C2 123.0(3) . .
C5 C6 C1 119.6(3) . .
C5 C6 C10 115.0(3) . .
C1 C6 C10 125.4(3) . .
C1 C2 C3 119.6(3) . .
C1 C2 C9 125.3(3) . .
C3 C2 C9 115.0(3) . .
N1 C10 C6 128.0(3) . .
C3 C4 C5 116.6(3) . .
C3 C4 C7 121.0(3) . .
C5 C4 C7 122.5(3) . .
C4 C5 C6 123.6(3) . .
N2 C13 C12 114.4(3) . .
C13 C12 C15 112.0(3) . .
C13 C12 C11 110.6(3) . .
C15 C12 C11 111.4(3) . .
C13 C12 C14 107.3(3) . .
C15 C12 C14 109.0(3) . .
C11 C12 C14 106.3(3) . .
N1 C11 C12 114.6(3) . .
N2 C9 C2 129.0(3) 5_767 .
C10 N1 C11 114.4(3) . .
C10 N1 Zn1 123.3(2) . .
C11 N1 Zn1 122.0(2) . .
C9 N2 C13 116.7(3) 5_767 .
C9 N2 Zn1 124.3(2) 5_767 .
C13 N2 Zn1 119.1(2) . .
C8 C7 C4 112.7(4) . .
C1 O1 Zn1 127.12(19) . .
C1 O1 Zn1 128.70(19) . 5_767
Zn1 O1 Zn1 104.11(9) . 5_767
O3 Cl1 O5 113.4(4) . .
O3 Cl1 O4 105.9(4) . .
O5 Cl1 O4 114.1(3) . .
O3 Cl1 O6 110.4(5) . .
O5 Cl1 O6 107.4(3) . .
O4 Cl1 O6 105.4(3) . .
N3 C16 C17 178.5(9) . .

loop_
_geom_bond_atom_site_label_1
_geom_bond_atom_site_label_2
_geom_bond_distance
_geom_bond_site_symmetry_2
Zn1 O2 2.029(3) .
Zn1 N2 2.039(3) .
Zn1 O1 2.040(2) .
Zn1 N1 2.049(3) .
Zn1 O1 2.052(2) 5_767
C1 O1 1.323(3) .
C1 C2 1.406(4) .
C1 C6 1.408(4) .
C3 C4 1.368(5) .
C3 C2 1.408(4) .
C6 C5 1.398(4) .
C6 C10 1.450(4) .
C2 C9 1.435(4) .
C10 N1 1.283(4) .
C4 C5 1.370(5) .
C4 C7 1.512(5) .
C13 N2 1.475(4) .
C13 C12 1.514(5) .
C12 C15 1.534(5) .
C12 C11 1.535(5) .
C12 C14 1.537(5) .
C11 N1 1.472(4) .
C9 N2 1.278(4) 5_767
N2 C9 1.278(4) 5_767
C7 C8 1.486(7) .
O1 Zn1 2.052(2) 5_767
Cl1 O3 1.340(5) .
Cl1 O5 1.367(3) .
Cl1 O4 1.392(4) .
Cl1 O6 1.413(4) .
N3 C16 1.072(7) .
C16 C17 1.468(8) .
